data_1551881
loop_
_publ_author_name
'Ling Li'
'Chao-Yuan Wang'
'Rongcai Huang'
'Mark R. Biscoe'

_publ_section_title
;
 Stereoretentive Pd-catalysed Stille cross-coupling reactions of secondary
 alkyl azastannatranes and aryl halides
;
_journal_name_full 'Nature Chemistry'
_journal_page_first 607
_journal_page_last 612
_journal_paper_doi 10.1038/nchem.1652
_journal_volume 5
_journal_year 2013
_chemical_absolute_configuration rmad
_chemical_formula_moiety 'C18 H15 Br N2 O, 0.6(H2 O)'
_chemical_formula_sum 'C18 H16.19 Br N2 O1.6'
_chemical_formula_weight 365.96
_space_group_IT_number 4
_space_group_name_Hall 'P 2yb'
_space_group_name_H-M_alt 'P 1 21 1'
_symmetry_cell_setting monoclinic
_symmetry_space_group_name_H-M 'P 1 21 1'
_atom_sites_solution_hydrogens geom
_atom_sites_solution_primary direct
_atom_sites_solution_secondary difmap
_cell_angle_alpha 90.00
_cell_angle_beta 97.2820(10)
_cell_angle_gamma 90.00
_cell_formula_units_Z 2
_cell_length_a 7.4574(4)
_cell_length_b 5.6600(3)
_cell_length_c 19.1444(11)
_cell_measurement_reflns_used 6881
_cell_measurement_temperature 100(2)
_cell_measurement_theta_max 28.29
_cell_measurement_theta_min 2.75
_cell_volume 801.55(8)
_computing_cell_refinement 'Bruker SAINT'
_computing_data_collection 'Bruker APEX2'
_computing_data_reduction 'Bruker SAINT'
_computing_molecular_graphics 'Bruker SHELXTL'
_computing_publication_material 'Bruker SHELXTL'
_computing_structure_refinement 'SHELXL-97 (Sheldrick, 2008)'
_computing_structure_solution 'SHELXS-97 (Sheldrick, 2008)'
_diffrn_ambient_temperature 100(2)
_diffrn_measured_fraction_theta_full 1.000
_diffrn_measured_fraction_theta_max 1.000
_diffrn_measurement_device_type 'Bruker APEX-II CCD'
_diffrn_measurement_method '\w scans'
_diffrn_radiation_monochromator graphite
_diffrn_radiation_source 'fine-focus sealed tube'
_diffrn_radiation_type MoK\a
_diffrn_radiation_wavelength 0.71073
_diffrn_reflns_av_R_equivalents 0.0284
_diffrn_reflns_av_sigmaI/netI 0.0294
_diffrn_reflns_limit_h_max 9
_diffrn_reflns_limit_h_min -9
_diffrn_reflns_limit_k_max 7
_diffrn_reflns_limit_k_min -7
_diffrn_reflns_limit_l_max 25
_diffrn_reflns_limit_l_min -25
_diffrn_reflns_number 12458
_diffrn_reflns_theta_full 28.32
_diffrn_reflns_theta_max 28.32
_diffrn_reflns_theta_min 2.14
_exptl_absorpt_coefficient_mu 2.572
_exptl_absorpt_correction_T_max 0.8822
_exptl_absorpt_correction_T_min 0.3372
_exptl_absorpt_correction_type multi-scan
_exptl_absorpt_process_details SADABS
_exptl_crystal_colour colorless
_exptl_crystal_density_diffrn 1.516
_exptl_crystal_density_method 'not measured'
_exptl_crystal_description slab-like
_exptl_crystal_F_000 372
_exptl_crystal_size_max 0.54
_exptl_crystal_size_mid 0.20
_exptl_crystal_size_min 0.05
_refine_diff_density_max 0.349
_refine_diff_density_min -0.447
_refine_diff_density_rms 0.046
_refine_ls_abs_structure_details 'Flack H D (1983), Acta Cryst. A39, 876-881'
_refine_ls_abs_structure_Flack -0.009(6)
_refine_ls_extinction_method none
_refine_ls_goodness_of_fit_ref 1.048
_refine_ls_hydrogen_treatment mixed
_refine_ls_matrix_type full
_refine_ls_number_parameters 215
_refine_ls_number_reflns 3999
_refine_ls_number_restraints 4
_refine_ls_restrained_S_all 1.047
_refine_ls_R_factor_all 0.0265
_refine_ls_R_factor_gt 0.0236
_refine_ls_shift/su_max 0.000
_refine_ls_shift/su_mean 0.000
_refine_ls_structure_factor_coef Fsqd
_refine_ls_weighting_details 'calc w=1/[\s^2^(Fo^2^)+(0.0281P)^2^+0.1445P] where P=(Fo^2^+2Fc^2^)/3'
_refine_ls_weighting_scheme calc
_refine_ls_wR_factor_gt 0.0553
_refine_ls_wR_factor_ref 0.0564
_reflns_number_gt 3758
_reflns_number_total 3999
_reflns_threshold_expression >2sigma(I)
_cod_data_source_file nchem.1652-s2.cif
_cod_data_source_block compound-11
_cod_depositor_comments
;
The following automatic conversions were performed:

data item '_symmetry_cell_setting' value 'Monoclinic' was changed to
'monoclinic' in accordance with the built-in table derived from the
CIF Core dictionary named 'cif_core.dic' version 2.4.5 last updated
on 2014-11-21.

Automatic conversion script
Id: cif_fix_values 6909 2019-04-08 15:41:33Z antanas 
;
_cod_original_sg_symbol_H-M 'P 21'
_cod_original_formula_sum 'C18 H16.19 Br N2 O1.60'
_cod_database_code 1551881

loop_
_symmetry_equiv_pos_as_xyz
'x, y, z'
'-x, y+1/2, -z'

loop_
_atom_site_label
_atom_site_type_symbol
_atom_site_fract_x
_atom_site_fract_y
_atom_site_fract_z
_atom_site_U_iso_or_equiv
_atom_site_adp_type
_atom_site_occupancy
_atom_site_symmetry_multiplicity
_atom_site_calc_flag
_atom_site_refinement_flags
_atom_site_disorder_assembly
_atom_site_disorder_group
Br1 Br 0.62550(2) 0.74919(4) -0.105958(8) 0.02655(6) Uani 1 1 d . . .
O1 O 0.87278(19) 1.2199(3) 0.22152(7) 0.0255(3) Uani 1 1 d . . .
N1 N 1.0532(2) 0.8988(3) 0.23355(8) 0.0207(3) Uani 1 1 d . . .
N2 N 0.5556(2) 0.8006(3) 0.55744(9) 0.0247(4) Uani 1 1 d . . .
C1 C 1.1244(3) 0.9634(4) 0.30634(9) 0.0222(4) Uani 1 1 d . . .
H1 H 1.1689 1.1302 0.3076 0.027 Uiso 1 1 calc R . .
C2 C 1.2855(3) 0.7941(5) 0.32345(10) 0.0327(6) Uani 1 1 d . . .
H2A H 1.3843 0.8706 0.3548 0.039 Uiso 1 1 calc R . .
H2B H 1.2483 0.6483 0.3463 0.039 Uiso 1 1 calc R . .
C3 C 1.3449(3) 0.7390(7) 0.25131(9) 0.0380(5) Uani 1 1 d . . .
H3A H 1.4190 0.8686 0.2353 0.046 Uiso 1 1 calc R . .
H3B H 1.4142 0.5896 0.2524 0.046 Uiso 1 1 calc R . .
C4 C 1.1646(3) 0.7175(5) 0.20465(10) 0.0283(5) Uani 1 1 d . . .
H4A H 1.1779 0.7505 0.1548 0.034 Uiso 1 1 calc R . .
H4B H 1.1118 0.5581 0.2082 0.034 Uiso 1 1 calc R . .
C5 C 0.9297(3) 1.0377(3) 0.19651(10) 0.0194(4) Uani 1 1 d . . .
C6 C 0.8596(2) 0.9604(3) 0.12321(10) 0.0171(3) Uani 1 1 d . . .
C7 C 0.7764(2) 0.7423(5) 0.11001(8) 0.0223(3) Uani 1 1 d . . .
H7 H 0.7689 0.6344 0.1475 0.027 Uiso 1 1 calc R . .
C8 C 0.7041(3) 0.6824(3) 0.04169(11) 0.0224(4) Uani 1 1 d . . .
H8 H 0.6442 0.5354 0.0326 0.027 Uiso 1 1 calc R . .
C9 C 0.7199(2) 0.8373(3) -0.01259(10) 0.0196(4) Uani 1 1 d . . .
C10 C 0.8030(3) 1.0554(3) -0.00054(10) 0.0208(4) Uani 1 1 d . . .
H10 H 0.8128 1.1610 -0.0384 0.025 Uiso 1 1 calc R . .
C11 C 0.8718(2) 1.1166(3) 0.06789(9) 0.0187(4) Uani 1 1 d . . .
H11 H 0.9276 1.2663 0.0770 0.022 Uiso 1 1 calc R . .
C12 C 0.9848(2) 0.9363(3) 0.35634(9) 0.0187(4) Uani 1 1 d . . .
C13 C 0.8763(2) 0.7345(5) 0.35412(8) 0.0216(3) Uani 1 1 d . . .
H13 H 0.8831 0.6197 0.3184 0.026 Uiso 1 1 calc R . .
C14 C 0.7583(2) 0.7008(3) 0.40395(10) 0.0209(4) Uani 1 1 d . . .
H14 H 0.6839 0.5642 0.4022 0.025 Uiso 1 1 calc R . .
C15 C 0.7501(2) 0.8699(3) 0.45662(10) 0.0188(4) Uani 1 1 d . . .
C16 C 0.8545(3) 1.0752(3) 0.45834(10) 0.0200(4) Uani 1 1 d . . .
H16 H 0.8465 1.1914 0.4936 0.024 Uiso 1 1 calc R . .
C17 C 0.9704(3) 1.1065(3) 0.40755(9) 0.0195(4) Uani 1 1 d . . .
H17 H 1.0407 1.2466 0.4079 0.023 Uiso 1 1 calc R . .
C18 C 0.6373(3) 0.8308(3) 0.51162(10) 0.0203(4) Uani 1 1 d . . .
O2 O 0.5498(3) 0.2443(8) 0.28600(12) 0.0385(8) Uani 0.596(5) 1 d PD . .
H2C H 0.559(5) 0.195(9) 0.3271(11) 0.058 Uiso 0.596(5) 1 d PD . .
H2D H 0.654(2) 0.254(14) 0.276(2) 0.058 Uiso 0.596(5) 1 d PD . .

loop_
_atom_site_aniso_label
_atom_site_aniso_U_11
_atom_site_aniso_U_22
_atom_site_aniso_U_33
_atom_site_aniso_U_23
_atom_site_aniso_U_13
_atom_site_aniso_U_12
Br1 0.02748(9) 0.02953(9) 0.02125(9) -0.00707(10) -0.00235(6) 0.00049(11)
O1 0.0344(7) 0.0201(8) 0.0220(6) -0.0006(6) 0.0031(5) 0.0022(7)
N1 0.0232(8) 0.0242(8) 0.0149(8) 0.0013(6) 0.0027(6) 0.0006(7)
N2 0.0235(8) 0.0253(10) 0.0257(8) -0.0023(6) 0.0053(6) -0.0004(6)
C1 0.0216(9) 0.0310(11) 0.0138(9) 0.0004(7) 0.0014(7) -0.0029(8)
C2 0.0229(9) 0.0551(18) 0.0194(9) 0.0036(10) 0.0002(7) 0.0086(10)
C3 0.0242(9) 0.0672(15) 0.0230(9) -0.0011(16) 0.0041(7) 0.0107(17)
C4 0.0280(9) 0.0357(14) 0.0209(8) -0.0006(9) 0.0021(7) 0.0094(10)
C5 0.0209(9) 0.0211(9) 0.0164(9) 0.0040(7) 0.0029(7) -0.0046(7)
C6 0.0163(8) 0.0178(8) 0.0170(8) 0.0014(7) 0.0014(7) 0.0007(7)
C7 0.0247(8) 0.0195(8) 0.0223(8) 0.0036(12) 0.0020(6) -0.0028(12)
C8 0.0198(9) 0.0164(9) 0.0303(10) -0.0001(7) 0.0009(8) -0.0027(6)
C9 0.0175(9) 0.0228(8) 0.0181(9) -0.0044(7) 0.0015(7) 0.0025(7)
C10 0.0241(10) 0.0201(9) 0.0186(9) 0.0031(7) 0.0038(7) -0.0018(7)
C11 0.0205(9) 0.0177(9) 0.0182(9) 0.0010(7) 0.0033(7) -0.0016(7)
C12 0.0196(9) 0.0210(9) 0.0149(8) 0.0029(7) -0.0008(7) 0.0014(7)
C13 0.0254(8) 0.0207(8) 0.0184(7) 0.0004(10) 0.0022(6) -0.0024(10)
C14 0.0219(8) 0.0187(11) 0.0216(8) 0.0012(7) 0.0007(7) -0.0026(6)
C15 0.0163(9) 0.0212(9) 0.0187(9) 0.0022(7) 0.0015(7) 0.0019(7)
C16 0.0207(9) 0.0200(9) 0.0190(9) -0.0022(7) 0.0008(7) 0.0008(7)
C17 0.0205(9) 0.0181(9) 0.0188(9) 0.0015(7) -0.0015(7) -0.0018(7)
C18 0.0184(9) 0.0201(8) 0.0223(9) -0.0020(7) 0.0019(7) 0.0016(7)
O2 0.0319(13) 0.0493(16) 0.0348(13) 0.004(2) 0.0058(10) 0.006(2)

loop_
_atom_type_symbol
_atom_type_description
_atom_type_scat_dispersion_real
_atom_type_scat_dispersion_imag
_atom_type_scat_source
C C 0.0033 0.0016 'International Tables Vol C Tables 4.2.6.8 and 6.1.1.4'
H H 0.0000 0.0000 'International Tables Vol C Tables 4.2.6.8 and 6.1.1.4'
N N 0.0061 0.0033 'International Tables Vol C Tables 4.2.6.8 and 6.1.1.4'
O O 0.0106 0.0060 'International Tables Vol C Tables 4.2.6.8 and 6.1.1.4'
Br Br -0.2901 2.4595 'International Tables Vol C Tables 4.2.6.8 and 6.1.1.4'

loop_
_geom_angle_atom_site_label_1
_geom_angle_atom_site_label_2
_geom_angle_atom_site_label_3
_geom_angle
_geom_angle_site_symmetry_1
_geom_angle_site_symmetry_3
C5 N1 C4 126.28(16) . .
C5 N1 C1 119.66(16) . .
C4 N1 C1 112.09(15) . .
N1 C1 C12 112.37(15) . .
N1 C1 C2 102.98(16) . .
C12 C1 C2 112.60(16) . .
N1 C1 H1 109.6 . .
C12 C1 H1 109.6 . .
C2 C1 H1 109.6 . .
C3 C2 C1 103.98(17) . .
C3 C2 H2A 111.0 . .
C1 C2 H2A 111.0 . .
C3 C2 H2B 111.0 . .
C1 C2 H2B 111.0 . .
H2A C2 H2B 109.0 . .
C4 C3 C2 102.13(15) . .
C4 C3 H3A 111.3 . .
C2 C3 H3A 111.3 . .
C4 C3 H3B 111.3 . .
C2 C3 H3B 111.3 . .
H3A C3 H3B 109.2 . .
N1 C4 C3 102.84(19) . .
N1 C4 H4A 111.2 . .
C3 C4 H4A 111.2 . .
N1 C4 H4B 111.2 . .
C3 C4 H4B 111.2 . .
H4A C4 H4B 109.1 . .
O1 C5 N1 122.05(17) . .
O1 C5 C6 120.70(17) . .
N1 C5 C6 117.24(17) . .
C7 C6 C11 119.77(17) . .
C7 C6 C5 121.57(16) . .
C11 C6 C5 118.60(16) . .
C6 C7 C8 119.86(19) . .
C6 C7 H7 120.1 . .
C8 C7 H7 120.1 . .
C9 C8 C7 119.63(19) . .
C9 C8 H8 120.2 . .
C7 C8 H8 120.2 . .
C8 C9 C10 121.37(18) . .
C8 C9 Br1 119.06(14) . .
C10 C9 Br1 119.57(15) . .
C9 C10 C11 118.85(18) . .
C9 C10 H10 120.6 . .
C11 C10 H10 120.6 . .
C10 C11 C6 120.50(18) . .
C10 C11 H11 119.7 . .
C6 C11 H11 119.7 . .
C17 C12 C13 119.48(17) . .
C17 C12 C1 119.93(17) . .
C13 C12 C1 120.50(17) . .
C14 C13 C12 120.38(19) . .
C14 C13 H13 119.8 . .
C12 C13 H13 119.8 . .
C13 C14 C15 119.37(18) . .
C13 C14 H14 120.3 . .
C15 C14 H14 120.3 . .
C16 C15 C14 120.79(17) . .
C16 C15 C18 118.96(17) . .
C14 C15 C18 120.22(17) . .
C17 C16 C15 118.90(17) . .
C17 C16 H16 120.6 . .
C15 C16 H16 120.6 . .
C12 C17 C16 121.02(18) . .
C12 C17 H17 119.5 . .
C16 C17 H17 119.5 . .
N2 C18 C15 176.6(2) . .
H2C O2 H2D 105(2) . .

loop_
_geom_bond_atom_site_label_1
_geom_bond_atom_site_label_2
_geom_bond_distance
_geom_bond_site_symmetry_2
Br1 C9 1.9027(19) .
O1 C5 1.235(3) .
N1 C5 1.343(3) .
N1 C4 1.471(3) .
N1 C1 1.473(2) .
N2 C18 1.142(2) .
C1 C12 1.508(3) .
C1 C2 1.539(3) .
C1 H1 1.0000 .
C2 C3 1.535(3) .
C2 H2A 0.9900 .
C2 H2B 0.9900 .
C3 C4 1.522(3) .
C3 H3A 0.9900 .
C3 H3B 0.9900 .
C4 H4A 0.9900 .
C4 H4B 0.9900 .
C5 C6 1.499(3) .
C6 C7 1.391(3) .
C6 C11 1.391(3) .
C7 C8 1.392(3) .
C7 H7 0.9500 .
C8 C9 1.376(3) .
C8 H8 0.9500 .
C9 C10 1.388(3) .
C10 C11 1.389(3) .
C10 H10 0.9500 .
C11 H11 0.9500 .
C12 C17 1.389(3) .
C12 C13 1.397(3) .
C13 C14 1.391(2) .
C13 H13 0.9500 .
C14 C15 1.397(3) .
C14 H14 0.9500 .
C15 C16 1.397(3) .
C15 C18 1.446(3) .
C16 C17 1.392(3) .
C16 H16 0.9500 .
C17 H17 0.9500 .
O2 H2C 0.829(10) .
O2 H2D 0.825(10) .
